data_7041465
loop_
_publ_author_name
'Wang, Chunhong'
'Xiang, Li'
'Leng, Xuebing'
'Chen, Yaofeng'

_publ_section_title
;
 Rare-earth metal hydrides supported by silicon-bridged boratabenzene
 fluorenyl ligands: synthesis, structure and reactivity.
;
_journal_issue 4
_journal_name_full 'Dalton transactions (Cambridge, England : 2003)'
_journal_page_first 1218
_journal_page_last 1227
_journal_paper_doi 10.1039/c6dt04441g
_journal_volume 46
_journal_year 2017
_chemical_formula_moiety 'C28 H37 B La N O Si'
_chemical_formula_sum 'C28 H37 B La N O Si'
_chemical_formula_weight 581.39
_space_group_crystal_system monoclinic
_space_group_IT_number 15
_space_group_name_Hall '-C 2yc'
_space_group_name_H-M_alt 'C 1 2/c 1'
_symmetry_space_group_name_Hall '-C 2yc'
_symmetry_space_group_name_H-M 'C 1 2/c 1'
_atom_sites_solution_hydrogens mixed
_atom_sites_solution_primary direct
_audit_creation_date 2016-08-31
_audit_creation_method
;
Olex2 1.2
(compiled 2016.02.19 svn.r3266 for OlexSys, GUI svn.r5221)
;
_audit_update_record
;
2016-11-22 deposited with the CCDC.
2016-12-15 downloaded from the CCDC.
;
_cell_angle_alpha 90
_cell_angle_beta 113.818(3)
_cell_angle_gamma 90
_cell_formula_units_Z 8
_cell_length_a 17.463(3)
_cell_length_b 17.602(3)
_cell_length_c 19.082(3)
_cell_measurement_reflns_used 2766
_cell_measurement_temperature 140(2)
_cell_measurement_theta_max 25.783
_cell_measurement_theta_min 2.31
_cell_volume 5365.9(16)
_computing_cell_refinement 'SAINT v7.68A (Bruker, 2009)'
_computing_data_reduction 'SAINT v7.68A (Bruker, 2009)'
_computing_molecular_graphics 'Olex2 (Dolomanov et al., 2009)'
_computing_publication_material 'Olex2 (Dolomanov et al., 2009)'
_computing_structure_refinement 'ShelXL (Sheldrick, 2015)'
_computing_structure_solution 'ShelXS (Sheldrick, 2008)'
_diffrn_ambient_temperature 140.15
_diffrn_measured_fraction_theta_full 0.996
_diffrn_measured_fraction_theta_max 0.995
_diffrn_measurement_device_type 'Bruker APEX-II CCD'
_diffrn_measurement_method '\f and \w scans'
_diffrn_radiation_monochromator graphite
_diffrn_radiation_type MoK\a
_diffrn_radiation_wavelength 0.71073
_diffrn_reflns_av_R_equivalents 0.1145
_diffrn_reflns_av_unetI/netI 0.1342
_diffrn_reflns_Laue_measured_fraction_full 0.996
_diffrn_reflns_Laue_measured_fraction_max 0.995
_diffrn_reflns_limit_h_max 24
_diffrn_reflns_limit_h_min -20
_diffrn_reflns_limit_k_max 25
_diffrn_reflns_limit_k_min -24
_diffrn_reflns_limit_l_max 25
_diffrn_reflns_limit_l_min -27
_diffrn_reflns_number 26126
_diffrn_reflns_point_group_measured_fraction_full 0.996
_diffrn_reflns_point_group_measured_fraction_max 0.995
_diffrn_reflns_theta_full 25.242
_diffrn_reflns_theta_max 30.510
_diffrn_reflns_theta_min 1.721
_diffrn_standards_number 0
_exptl_absorpt_coefficient_mu 1.657
_exptl_absorpt_correction_T_max 0.7461
_exptl_absorpt_correction_T_min 0.5980
_exptl_absorpt_correction_type multi-scan
_exptl_absorpt_process_details
;
SADABS-2008/1 (Bruker,2008) was used for absorption correction.
wR2(int) was 0.0915 before and 0.0645 after correction.
The Ratio of minimum to maximum transmission is 0.8015.
The \l/2 correction factor is 0.0015.
;
_exptl_crystal_colour yellow
_exptl_crystal_density_diffrn 1.439
_exptl_crystal_description prism
_exptl_crystal_F_000 2368
_exptl_crystal_size_max 0.2
_exptl_crystal_size_mid 0.06
_exptl_crystal_size_min 0.05
_refine_diff_density_max 1.433
_refine_diff_density_min -2.001
_refine_diff_density_rms 0.160
_refine_ls_extinction_method none
_refine_ls_goodness_of_fit_ref 0.978
_refine_ls_hydrogen_treatment constr
_refine_ls_matrix_type full
_refine_ls_number_parameters 319
_refine_ls_number_reflns 8162
_refine_ls_number_restraints 56
_refine_ls_restrained_S_all 0.976
_refine_ls_R_factor_all 0.1270
_refine_ls_R_factor_gt 0.0566
_refine_ls_shift/su_max 0.001
_refine_ls_shift/su_mean 0.000
_refine_ls_structure_factor_coef Fsqd
_refine_ls_weighting_details 'w=1/[\s^2^(Fo^2^)+(0.0351P)^2^] where P=(Fo^2^+2Fc^2^)/3'
_refine_ls_weighting_scheme calc
_refine_ls_wR_factor_gt 0.0908
_refine_ls_wR_factor_ref 0.1106
_reflns_Friedel_coverage 0.000
_reflns_number_gt 4831
_reflns_number_total 8162
_reflns_threshold_expression 'I > 2\s(I)'
_cod_data_source_file c6dt04441g2.cif
_cod_data_source_block 3-La
_cod_depositor_comments 'Adding full bibliography for 7041456--7041465.cif.'
_cod_original_cell_volume 5366.1(16)
_cod_database_code 7041465
_shelx_space_group_comment
;
The symmetry employed for this shelxl refinement is uniquely defined
by the following loop, which should always be used as a source of
symmetry information in preference to the above space-group names.
They are only intended as comments.
;
_shelx_estimated_absorpt_t_max 0.922
_shelx_estimated_absorpt_t_min 0.733
_olex2_refinement_description
;
1. Fixed Uiso
 At 1.2 times of:
  All C(H) groups, All C(H,H) groups, All La(H,H) groups
 At 1.5 times of:
  All C(H,H,H) groups
2. Restrained distances
 C23-C24 = C23'-C24'
 1.53 with sigma of 0.02
3. Uiso/Uaniso restraints and constraints
N1 \\sim C23 \\sim C24 \\sim C23' \\sim C24': within 2A with sigma of 0.001 and
sigma for terminal atoms of 0.002
C22 \\sim C21: within 2A with sigma of 0.001 and sigma for terminal atoms of
0.002
4. Others
 Fixed Sof: C23(0.5) H23A(0.5) H23B(0.5) C24(0.5) H24A(0.5) H24B(0.5)
 H24C(0.5) C23'(0.5) H23C(0.5) H23D(0.5) C24'(0.5) H24D(0.5) H24E(0.5) H24F(0.5)
5.a Riding coordinates:
 La1(H,HA)
5.b Secondary CH2 refined with riding coordinates:
 C21(H21A,H21B), C23(H23A,H23B), C23'(H23C,H23D), C25(H25A,H25B), C26(H26A,
 H26B), C27(H27A,H27B), C28(H28A,H28B)
5.c Me refined with riding coordinates:
 C24(H24A,H24B,H24C), C24'(H24D,H24E,H24F)
5.d Aromatic/amide H refined with riding coordinates:
 C3(H3), C4(H4), C5(H5), C6(H6), C9(H9), C10(H10), C11(H11), C12(H12),
 C17(H17), C18(H18), C19(H19), C20(H20)
5.e Idealised Me refined as rotating group:
 C14(H14A,H14B,H14C), C15(H15A,H15B,H15C), C22(H22A,H22B,H22C)
;
_shelx_shelxl_version_number 2014/7
_olex2_submission_special_instructions 'No special instructions were received'

loop_
_space_group_symop_operation_xyz
'x, y, z'
'-x, y, -z+1/2'
'x+1/2, y+1/2, z'
'-x+1/2, y+1/2, -z+1/2'
'-x, -y, -z'
'x, -y, z-1/2'
'-x+1/2, -y+1/2, -z'
'x+1/2, -y+1/2, z-1/2'

loop_
_atom_site_label
_atom_site_type_symbol
_atom_site_fract_x
_atom_site_fract_y
_atom_site_fract_z
_atom_site_U_iso_or_equiv
_atom_site_adp_type
_atom_site_occupancy
_atom_site_site_symmetry_order
_atom_site_calc_flag
_atom_site_refinement_flags_posn
_atom_site_refinement_flags_adp
_atom_site_refinement_flags_occupancy
_atom_site_disorder_assembly
_atom_site_disorder_group
La1 La 0.92605(2) 0.18941(2) 0.80292(2) 0.01954(8) Uani 1 1 d . . . . .
H H 1.0000 0.1301 0.7500 0.023 Uiso 1 2 d RS T P . .
HA H 1.0000 0.2545 0.7500 0.023 Uiso 1 2 d RS T P . .
N1 N 1.0622(4) 0.2940(3) 0.4921(3) 0.0491(12) Uani 1 1 d . U . . .
O1 O 0.8651(3) 0.3227(2) 0.7754(2) 0.0393(10) Uani 1 1 d . . . . .
Si1 Si 0.83733(9) 0.08226(7) 0.59413(7) 0.0208(3) Uani 1 1 d . . . . .
B1 B 1.0179(5) 0.2469(3) 0.5259(3) 0.0297(15) Uani 1 1 d . . . . .
C1 C 0.8165(3) 0.1014(3) 0.6808(2) 0.0206(10) Uani 1 1 d . . . . .
C2 C 0.7582(3) 0.1557(3) 0.6873(3) 0.0226(11) Uani 1 1 d . . . . .
C3 C 0.7134(3) 0.2162(3) 0.6379(3) 0.0272(12) Uani 1 1 d . . . . .
H3 H 0.7206 0.2259 0.5920 0.033 Uiso 1 1 calc R . . . .
C4 C 0.6603(4) 0.2597(3) 0.6567(3) 0.0339(13) Uani 1 1 d . . . . .
H4 H 0.6296 0.2989 0.6227 0.041 Uiso 1 1 calc R . . . .
C5 C 0.6495(4) 0.2483(3) 0.7256(3) 0.0402(15) Uani 1 1 d . . . . .
H5 H 0.6121 0.2797 0.7374 0.048 Uiso 1 1 calc R . . . .
C6 C 0.6930(3) 0.1919(3) 0.7755(3) 0.0321(12) Uani 1 1 d . . . . .
H6 H 0.6867 0.1848 0.8223 0.039 Uiso 1 1 calc R . . . .
C7 C 0.7471(3) 0.1450(3) 0.7567(2) 0.0231(11) Uani 1 1 d . . . . .
C8 C 0.7961(3) 0.0797(3) 0.7943(2) 0.0214(10) Uani 1 1 d . . . . .
C9 C 0.8042(4) 0.0401(3) 0.8613(3) 0.0271(12) Uani 1 1 d . . . . .
H9 H 0.7754 0.0572 0.8912 0.033 Uiso 1 1 calc R . . . .
C10 C 0.8539(4) -0.0229(3) 0.8827(3) 0.0310(13) Uani 1 1 d . . . . .
H10 H 0.8585 -0.0507 0.9269 0.037 Uiso 1 1 calc R . . . .
C11 C 0.8982(3) -0.0468(3) 0.8397(3) 0.0277(12) Uani 1 1 d . . . . .
H11 H 0.9339 -0.0897 0.8567 0.033 Uiso 1 1 calc R . . . .
C12 C 0.8922(3) -0.0107(3) 0.7743(3) 0.0226(11) Uani 1 1 d . . . . .
H12 H 0.9236 -0.0280 0.7467 0.027 Uiso 1 1 calc R . . . .
C13 C 0.8378(3) 0.0534(3) 0.7478(2) 0.0203(10) Uani 1 1 d . . . . .
C14 C 0.7359(3) 0.0943(3) 0.5081(2) 0.0301(12) Uani 1 1 d . . . . .
H14A H 0.6901 0.0730 0.5191 0.045 Uiso 1 1 calc GR . . . .
H14B H 0.7391 0.0678 0.4643 0.045 Uiso 1 1 calc GR . . . .
H14C H 0.7256 0.1485 0.4962 0.045 Uiso 1 1 calc GR . . . .
C15 C 0.8679(4) -0.0195(3) 0.5920(3) 0.0288(12) Uani 1 1 d . . . . .
H15A H 0.9254 -0.0273 0.6296 0.043 Uiso 1 1 calc GR . . . .
H15B H 0.8643 -0.0321 0.5407 0.043 Uiso 1 1 calc GR . . . .
H15C H 0.8299 -0.0525 0.6045 0.043 Uiso 1 1 calc GR . . . .
C16 C 0.9164(3) 0.1449(3) 0.5799(2) 0.0209(11) Uani 1 1 d . . . . .
C17 C 0.9789(3) 0.1164(3) 0.5571(2) 0.0216(11) Uani 1 1 d . . . . .
H17 H 0.9853 0.0629 0.5568 0.026 Uiso 1 1 calc R . . . .
C18 C 1.0313(4) 0.1604(3) 0.5355(2) 0.0258(11) Uani 1 1 d . . . . .
H18 H 1.0756 0.1371 0.5266 0.031 Uiso 1 1 calc R . . . .
C19 C 0.9564(4) 0.2754(3) 0.5579(3) 0.0275(12) Uani 1 1 d . . . . .
H19 H 0.9503 0.3286 0.5629 0.033 Uiso 1 1 calc R . . . .
C20 C 0.9094(3) 0.2257(3) 0.5797(2) 0.0247(11) Uani 1 1 d . . . . .
H20 H 0.8692 0.2467 0.5959 0.030 Uiso 1 1 calc R . . . .
C21 C 1.1306(6) 0.2607(4) 0.4712(5) 0.076(2) Uani 1 1 d . U . . .
H21A H 1.1697 0.3014 0.4710 0.091 Uiso 1 1 calc R . . . .
H21B H 1.1627 0.2221 0.5096 0.091 Uiso 1 1 calc R . . . .
C22 C 1.0927(6) 0.2260(4) 0.3959(5) 0.078(2) Uani 1 1 d . U . . .
H22A H 1.0534 0.1864 0.3963 0.117 Uiso 1 1 calc GR . . . .
H22B H 1.1364 0.2034 0.3827 0.117 Uiso 1 1 calc GR . . . .
H22C H 1.0626 0.2648 0.3579 0.117 Uiso 1 1 calc GR . . . .
C23 C 1.0578(10) 0.3768(7) 0.4863(6) 0.0498(13) Uani 0.5 1 d D U . A 1
H23A H 1.1144 0.3988 0.5133 0.060 Uiso 0.5 1 calc R . . A 1
H23B H 1.0213 0.3966 0.5106 0.060 Uiso 0.5 1 calc R . . A 1
C24 C 1.0220(10) 0.3997(7) 0.4006(6) 0.0510(14) Uani 0.5 1 d D U . A 1
H24A H 1.0189 0.4552 0.3963 0.076 Uiso 0.5 1 calc R . . A 1
H24B H 1.0586 0.3803 0.3770 0.076 Uiso 0.5 1 calc R . . A 1
H24C H 0.9659 0.3781 0.3743 0.076 Uiso 0.5 1 calc R . . A 1
C23' C 1.0193(9) 0.3698(7) 0.4552(8) 0.0501(13) Uani 0.5 1 d D U . A 2
H23C H 0.9790 0.3608 0.4018 0.060 Uiso 0.5 1 calc R . . A 2
H23D H 0.9883 0.3909 0.4842 0.060 Uiso 0.5 1 calc R . . A 2
C24' C 1.0847(9) 0.4246(7) 0.4561(7) 0.0521(14) Uani 0.5 1 d D U . A 2
H24D H 1.0582 0.4726 0.4329 0.078 Uiso 0.5 1 calc R . . A 2
H24E H 1.1241 0.4336 0.5091 0.078 Uiso 0.5 1 calc R . . A 2
H24F H 1.1148 0.4035 0.4269 0.078 Uiso 0.5 1 calc R . . A 2
C25 C 0.8666(4) 0.3757(3) 0.7177(3) 0.0456(17) Uani 1 1 d . . . . .
H25A H 0.8108 0.3798 0.6748 0.055 Uiso 1 1 calc R . . . .
H25B H 0.9079 0.3599 0.6971 0.055 Uiso 1 1 calc R . . . .
C26 C 0.8917(4) 0.4497(3) 0.7607(3) 0.0472(16) Uani 1 1 d . . . . .
H26A H 0.8650 0.4931 0.7266 0.057 Uiso 1 1 calc R . . . .
H26B H 0.9532 0.4563 0.7818 0.057 Uiso 1 1 calc R . . . .
C27 C 0.8616(5) 0.4440(3) 0.8242(4) 0.0536(18) Uani 1 1 d . . . . .
H27A H 0.9083 0.4526 0.8746 0.064 Uiso 1 1 calc R . . . .
H27B H 0.8172 0.4820 0.8171 0.064 Uiso 1 1 calc R . . . .
C28 C 0.8280(4) 0.3647(3) 0.8189(3) 0.0439(16) Uani 1 1 d . . . . .
H28A H 0.8442 0.3424 0.8705 0.053 Uiso 1 1 calc R . . . .
H28B H 0.7661 0.3645 0.7923 0.053 Uiso 1 1 calc R . . . .

loop_
_atom_site_aniso_label
_atom_site_aniso_U_11
_atom_site_aniso_U_22
_atom_site_aniso_U_33
_atom_site_aniso_U_23
_atom_site_aniso_U_13
_atom_site_aniso_U_12
La1 0.02135(15) 0.02317(13) 0.01356(10) -0.00183(13) 0.00647(9) -0.00050(15)
N1 0.077(4) 0.036(2) 0.049(2) 0.0097(19) 0.041(2) 0.003(2)
O1 0.048(3) 0.031(2) 0.0358(19) 0.0008(16) 0.015(2) 0.0047(19)
Si1 0.0211(8) 0.0247(7) 0.0138(5) -0.0016(5) 0.0044(5) 0.0016(6)
B1 0.040(4) 0.030(3) 0.017(2) 0.001(2) 0.010(3) 0.004(3)
C1 0.021(3) 0.022(2) 0.015(2) 0.0017(17) 0.0044(19) 0.003(2)
C2 0.022(3) 0.026(2) 0.020(2) -0.0037(19) 0.008(2) 0.001(2)
C3 0.029(3) 0.032(3) 0.019(2) -0.0006(19) 0.007(2) 0.004(2)
C4 0.033(4) 0.039(3) 0.027(2) -0.001(2) 0.009(2) 0.011(3)
C5 0.031(4) 0.049(4) 0.038(3) -0.007(3) 0.010(3) 0.017(3)
C6 0.033(3) 0.038(3) 0.027(2) -0.006(2) 0.013(2) 0.002(3)
C7 0.022(3) 0.029(3) 0.018(2) -0.0020(19) 0.007(2) 0.000(2)
C8 0.023(3) 0.020(2) 0.021(2) -0.0019(18) 0.009(2) -0.003(2)
C9 0.029(3) 0.032(3) 0.020(2) -0.001(2) 0.010(2) -0.008(2)
C10 0.031(4) 0.036(3) 0.021(2) 0.010(2) 0.006(2) -0.007(2)
C11 0.026(3) 0.021(3) 0.030(2) 0.010(2) 0.005(2) 0.002(2)
C12 0.021(3) 0.020(2) 0.024(2) -0.0002(18) 0.006(2) -0.002(2)
C13 0.021(3) 0.023(2) 0.0149(19) 0.0004(17) 0.0042(19) -0.001(2)
C14 0.026(3) 0.042(3) 0.018(2) -0.007(2) 0.003(2) 0.002(2)
C15 0.036(4) 0.026(3) 0.025(2) -0.006(2) 0.013(2) 0.000(2)
C16 0.023(3) 0.025(3) 0.0103(19) 0.0020(17) 0.0025(19) 0.004(2)
C17 0.024(3) 0.027(3) 0.0118(19) -0.0002(18) 0.005(2) 0.007(2)
C18 0.028(3) 0.036(3) 0.018(2) 0.000(2) 0.014(2) 0.002(2)
C19 0.040(4) 0.021(2) 0.022(2) 0.0007(19) 0.013(2) 0.002(2)
C20 0.028(3) 0.033(3) 0.014(2) 0.0022(19) 0.008(2) 0.007(2)
C21 0.107(6) 0.061(4) 0.088(4) 0.008(3) 0.069(5) -0.010(4)
C22 0.108(6) 0.062(4) 0.090(4) 0.009(3) 0.067(5) -0.011(4)
C23 0.078(4) 0.036(2) 0.050(2) 0.0103(19) 0.040(3) 0.003(2)
C24 0.079(4) 0.036(2) 0.050(3) 0.010(2) 0.038(3) 0.003(2)
C23' 0.078(4) 0.036(2) 0.050(3) 0.0101(19) 0.040(3) 0.003(2)
C24' 0.079(4) 0.037(2) 0.051(3) 0.011(2) 0.038(3) 0.003(2)
C25 0.060(5) 0.035(3) 0.038(3) 0.008(3) 0.015(3) 0.009(3)
C26 0.042(4) 0.041(4) 0.052(4) 0.000(3) 0.012(3) 0.004(3)
C27 0.060(5) 0.033(3) 0.066(4) 0.001(3) 0.024(4) 0.007(3)
C28 0.046(4) 0.038(3) 0.051(4) -0.004(3) 0.022(3) 0.008(3)

loop_
_atom_type_symbol
_atom_type_description
_atom_type_scat_dispersion_real
_atom_type_scat_dispersion_imag
_atom_type_scat_source
C C 0.0033 0.0016 'International Tables Vol C Tables 4.2.6.8 and 6.1.1.4'
H H 0.0000 0.0000 'International Tables Vol C Tables 4.2.6.8 and 6.1.1.4'
B B 0.0013 0.0007 'International Tables Vol C Tables 4.2.6.8 and 6.1.1.4'
La La -0.2871 2.4523 'International Tables Vol C Tables 4.2.6.8 and 6.1.1.4'
N N 0.0061 0.0033 'International Tables Vol C Tables 4.2.6.8 and 6.1.1.4'
O O 0.0106 0.0060 'International Tables Vol C Tables 4.2.6.8 and 6.1.1.4'
Si Si 0.0817 0.0704 'International Tables Vol C Tables 4.2.6.8 and 6.1.1.4'

loop_
_geom_angle_atom_site_label_1
_geom_angle_atom_site_label_2
_geom_angle_atom_site_label_3
_geom_angle
_geom_angle_site_symmetry_1
_geom_angle_site_symmetry_3
H La1 HA 59.0 . .
O1 La1 H 128.2 . .
O1 La1 HA 72.9 . .
O1 La1 B1 81.23(14) . 2_756
O1 La1 C1 104.46(13) . .
O1 La1 C2 79.80(13) . .
O1 La1 C7 83.09(14) . .
O1 La1 C8 110.24(14) . .
O1 La1 C13 126.03(14) . .
O1 La1 C16 127.10(13) . 2_756
O1 La1 C17 130.77(13) . 2_756
O1 La1 C18 106.73(13) . 2_756
O1 La1 C19 78.38(13) . 2_756
O1 La1 C20 99.06(14) . 2_756
B1 La1 H 129.1 2_756 .
B1 La1 HA 107.8 2_756 .
C1 La1 H 71.7 . .
C1 La1 HA 103.3 . .
C1 La1 B1 148.60(16) . 2_756
C1 La1 C2 28.95(13) . .
C1 La1 C7 47.97(13) . .
C1 La1 C8 48.57(13) . .
C1 La1 C13 29.92(12) . .
C1 La1 C16 127.89(13) . 2_756
C1 La1 C17 118.52(13) . 2_756
C1 La1 C18 125.42(14) . 2_756
C1 La1 C19 175.94(13) . 2_756
C1 La1 C20 152.70(14) . 2_756
C2 La1 H 98.8 . .
C2 La1 HA 110.3 . .
C2 La1 B1 129.65(16) . 2_756
C2 La1 C7 27.86(12) . .
C2 La1 C8 46.25(13) . .
C2 La1 C19 151.59(14) . 2_756
C7 La1 H 118.6 . .
C7 La1 HA 136.3 . .
C7 La1 B1 103.77(16) . 2_756
C7 La1 C19 130.36(13) . 2_756
C8 La1 H 104.2 . .
C8 La1 HA 151.9 . .
C8 La1 B1 100.23(15) . 2_756
C8 La1 C7 28.12(13) . .
C8 La1 C19 127.86(13) . 2_756
C13 La1 H 76.0 . .
C13 La1 HA 126.4 . .
C13 La1 B1 123.44(14) . 2_756
C13 La1 C2 46.82(14) . .
C13 La1 C7 46.92(14) . .
C13 La1 C8 28.78(13) . .
C13 La1 C16 105.52(14) . 2_756
C13 La1 C17 89.44(13) . 2_756
C13 La1 C18 96.53(13) . 2_756
C13 La1 C19 146.03(13) . 2_756
C13 La1 C20 134.08(14) . 2_756
C16 La1 H 70.8 2_756 .
C16 La1 HA 86.8 2_756 .
C16 La1 B1 58.95(16) 2_756 2_756
C16 La1 C2 152.30(13) 2_756 .
C16 La1 C7 135.96(13) 2_756 .
C16 La1 C8 109.95(14) 2_756 .
C16 La1 C18 51.01(14) 2_756 2_756
C16 La1 C19 49.81(14) 2_756 2_756
C16 La1 C20 28.56(13) 2_756 2_756
C17 La1 H 89.3 2_756 .
C17 La1 HA 115.6 2_756 .
C17 La1 B1 49.59(15) 2_756 2_756
C17 La1 C2 130.37(14) 2_756 .
C17 La1 C7 107.78(14) 2_756 .
C17 La1 C8 84.22(13) 2_756 .
C17 La1 C16 28.91(14) 2_756 2_756
C17 La1 C18 27.83(14) 2_756 2_756
C17 La1 C19 57.70(13) 2_756 2_756
C17 La1 C20 49.54(14) 2_756 2_756
C18 La1 H 117.2 2_756 .
C18 La1 HA 128.1 2_756 .
C18 La1 B1 28.93(15) 2_756 2_756
C18 La1 C2 120.82(15) 2_756 .
C18 La1 C7 93.24(14) 2_756 .
C18 La1 C8 78.77(14) 2_756 .
C18 La1 C19 50.59(14) 2_756 2_756
C18 La1 C20 58.16(15) 2_756 2_756
C19 La1 H 109.0 2_756 .
C19 La1 HA 80.2 2_756 .
C19 La1 B1 28.24(16) 2_756 2_756
C20 La1 H 82.9 2_756 .
C20 La1 HA 70.5 2_756 .
C20 La1 B1 48.72(17) 2_756 2_756
C20 La1 C2 178.26(14) 2_756 .
C20 La1 C7 150.88(13) 2_756 .
C20 La1 C8 133.47(13) 2_756 .
C20 La1 C19 26.69(14) 2_756 2_756
B1 N1 C21 120.9(5) . .
B1 N1 C23 125.6(7) . .
B1 N1 C23' 116.6(7) . .
C21 N1 C23' 119.8(7) . .
C23 N1 C21 112.7(8) . .
C25 O1 La1 128.0(3) . .
C28 O1 La1 127.0(3) . .
C28 O1 C25 104.8(4) . .
C1 Si1 C14 107.6(2) . .
C1 Si1 C15 110.6(2) . .
C1 Si1 C16 116.3(2) . .
C15 Si1 C14 105.4(2) . .
C16 Si1 C14 107.3(2) . .
C16 Si1 C15 109.1(2) . .
N1 B1 La1 129.9(4) . 2_756
N1 B1 C18 122.4(5) . .
N1 B1 C19 125.5(5) . .
C18 B1 La1 66.0(2) . 2_756
C19 B1 La1 70.5(3) . 2_756
C19 B1 C18 112.1(5) . .
Si1 C1 La1 121.7(2) . .
C2 C1 La1 80.2(3) . .
C2 C1 Si1 126.6(3) . .
C2 C1 C13 104.4(4) . .
C13 C1 La1 75.1(2) . .
C13 C1 Si1 127.3(3) . .
C1 C2 La1 70.9(3) . .
C3 C2 La1 117.5(3) . .
C3 C2 C1 131.0(4) . .
C7 C2 La1 78.4(3) . .
C7 C2 C1 111.1(4) . .
C7 C2 C3 117.9(4) . .
C2 C3 H3 120.1 . .
C4 C3 C2 119.8(5) . .
C4 C3 H3 120.1 . .
C3 C4 H4 119.1 . .
C3 C4 C5 121.7(5) . .
C5 C4 H4 119.1 . .
C4 C5 H5 119.9 . .
C6 C5 C4 120.2(5) . .
C6 C5 H5 119.9 . .
C5 C6 H6 120.4 . .
C5 C6 C7 119.2(5) . .
C7 C6 H6 120.4 . .
C2 C7 La1 73.8(3) . .
C2 C7 C8 107.0(4) . .
C6 C7 La1 120.0(3) . .
C6 C7 C2 121.1(5) . .
C6 C7 C8 131.9(4) . .
C8 C7 La1 73.8(3) . .
C7 C8 La1 78.1(3) . .
C9 C8 La1 118.7(3) . .
C9 C8 C7 131.8(5) . .
C9 C8 C13 120.7(4) . .
C13 C8 La1 70.8(3) . .
C13 C8 C7 107.4(4) . .
C8 C9 H9 120.3 . .
C10 C9 C8 119.4(5) . .
C10 C9 H9 120.3 . .
C9 C10 H10 119.9 . .
C9 C10 C11 120.2(4) . .
C11 C10 H10 119.9 . .
C10 C11 H11 118.7 . .
C12 C11 C10 122.6(5) . .
C12 C11 H11 118.7 . .
C11 C12 H12 120.5 . .
C11 C12 C13 119.0(5) . .
C13 C12 H12 120.5 . .
C1 C13 La1 75.0(3) . .
C8 C13 La1 80.4(3) . .
C8 C13 C1 110.2(4) . .
C12 C13 La1 110.8(3) . .
C12 C13 C1 131.9(4) . .
C12 C13 C8 117.9(4) . .
Si1 C14 H14A 109.5 . .
Si1 C14 H14B 109.5 . .
Si1 C14 H14C 109.5 . .
H14A C14 H14B 109.5 . .
H14A C14 H14C 109.5 . .
H14B C14 H14C 109.5 . .
Si1 C15 H15A 109.5 . .
Si1 C15 H15B 109.5 . .
Si1 C15 H15C 109.5 . .
H15A C15 H15B 109.5 . .
H15A C15 H15C 109.5 . .
H15B C15 H15C 109.5 . .
Si1 C16 La1 125.44(19) . 2_756
C17 C16 La1 73.7(3) . 2_756
C17 C16 Si1 122.7(4) . .
C17 C16 C20 115.2(5) . .
C20 C16 La1 77.5(3) . 2_756
C20 C16 Si1 121.4(4) . .
La1 C17 H17 115.7 2_756 .
C16 C17 La1 77.4(3) . 2_756
C16 C17 H17 117.4 . .
C18 C17 La1 79.7(3) . 2_756
C18 C17 C16 125.2(5) . .
C18 C17 H17 117.4 . .
La1 C18 H18 112.8 2_756 .
B1 C18 La1 85.1(3) . 2_756
B1 C18 H18 119.9 . .
C17 C18 La1 72.5(2) . 2_756
C17 C18 B1 120.2(5) . .
C17 C18 H18 119.9 . .
La1 C19 H19 117.9 2_756 .
B1 C19 La1 81.3(3) . 2_756
B1 C19 H19 119.5 . .
C20 C19 La1 72.0(3) . 2_756
C20 C19 B1 121.1(5) . .
C20 C19 H19 119.5 . .
La1 C20 H20 117.7 2_756 .
C16 C20 La1 73.9(3) . 2_756
C16 C20 H20 117.5 . .
C19 C20 La1 81.3(3) . 2_756
C19 C20 C16 125.1(5) . .
C19 C20 H20 117.5 . .
N1 C21 H21A 109.8 . .
N1 C21 H21B 109.8 . .
H21A C21 H21B 108.3 . .
C22 C21 N1 109.2(8) . .
C22 C21 H21A 109.8 . .
C22 C21 H21B 109.8 . .
C21 C22 H22A 109.5 . .
C21 C22 H22B 109.5 . .
C21 C22 H22C 109.5 . .
H22A C22 H22B 109.5 . .
H22A C22 H22C 109.5 . .
H22B C22 H22C 109.5 . .
N1 C23 H23A 109.9 . .
N1 C23 H23B 109.9 . .
N1 C23 C24 109.0(9) . .
H23A C23 H23B 108.3 . .
C24 C23 H23A 109.9 . .
C24 C23 H23B 109.9 . .
C23 C24 H24A 109.5 . .
C23 C24 H24B 109.5 . .
C23 C24 H24C 109.5 . .
H24A C24 H24B 109.5 . .
H24A C24 H24C 109.5 . .
H24B C24 H24C 109.5 . .
N1 C23' H23C 109.9 . .
N1 C23' H23D 109.9 . .
H23C C23' H23D 108.3 . .
C24' C23' N1 108.9(11) . .
C24' C23' H23C 109.9 . .
C24' C23' H23D 109.9 . .
C23' C24' H24D 109.5 . .
C23' C24' H24E 109.5 . .
C23' C24' H24F 109.5 . .
H24D C24' H24E 109.5 . .
H24D C24' H24F 109.5 . .
H24E C24' H24F 109.5 . .
O1 C25 H25A 111.1 . .
O1 C25 H25B 111.1 . .
O1 C25 C26 103.4(4) . .
H25A C25 H25B 109.0 . .
C26 C25 H25A 111.1 . .
C26 C25 H25B 111.1 . .
C25 C26 H26A 110.7 . .
C25 C26 H26B 110.7 . .
C25 C26 C27 105.2(5) . .
H26A C26 H26B 108.8 . .
C27 C26 H26A 110.7 . .
C27 C26 H26B 110.7 . .
C26 C27 H27A 110.7 . .
C26 C27 H27B 110.7 . .
H27A C27 H27B 108.8 . .
C28 C27 C26 105.1(5) . .
C28 C27 H27A 110.7 . .
C28 C27 H27B 110.7 . .
O1 C28 C27 105.1(5) . .
O1 C28 H28A 110.7 . .
O1 C28 H28B 110.7 . .
C27 C28 H28A 110.7 . .
C27 C28 H28B 110.7 . .
H28A C28 H28B 108.8 . .

loop_
_geom_bond_atom_site_label_1
_geom_bond_atom_site_label_2
_geom_bond_distance
_geom_bond_site_symmetry_2
La1 H 2.1980 .
La1 HA 2.2479 .
La1 O1 2.542(4) .
La1 B1 3.173(5) 2_756
La1 C1 2.809(5) .
La1 C2 2.930(5) .
La1 C7 2.989(5) .
La1 C8 2.934(5) .
La1 C13 2.811(5) .
La1 C16 2.866(5) 2_756
La1 C17 2.820(4) 2_756
La1 C18 2.909(4) 2_756
La1 C19 3.026(5) 2_756
La1 C20 2.913(5) 2_756
N1 B1 1.450(8) .
N1 C21 1.521(9) .
N1 C23 1.462(13) .
N1 C23' 1.554(14) .
O1 C25 1.453(6) .
O1 C28 1.446(7) .
Si1 C1 1.861(5) .
Si1 C14 1.878(5) .
Si1 C15 1.875(5) .
Si1 C16 1.871(5) .
B1 La1 3.173(5) 2_756
B1 C18 1.541(8) .
B1 C19 1.519(8) .
C1 C2 1.439(7) .
C1 C13 1.451(6) .
C2 C3 1.428(7) .
C2 C7 1.426(6) .
C3 H3 0.9500 .
C3 C4 1.358(7) .
C4 H4 0.9500 .
C4 C5 1.416(7) .
C5 H5 0.9500 .
C5 C6 1.372(7) .
C6 H6 0.9500 .
C6 C7 1.406(7) .
C7 C8 1.440(7) .
C8 C9 1.412(6) .
C8 C13 1.433(6) .
C9 H9 0.9500 .
C9 C10 1.366(7) .
C10 H10 0.9500 .
C10 C11 1.399(7) .
C11 H11 0.9500 .
C11 C12 1.366(6) .
C12 H12 0.9500 .
C12 C13 1.429(7) .
C14 H14A 0.9800 .
C14 H14B 0.9800 .
C14 H14C 0.9800 .
C15 H15A 0.9800 .
C15 H15B 0.9800 .
C15 H15C 0.9800 .
C16 La1 2.866(5) 2_756
C16 C17 1.420(7) .
C16 C20 1.426(6) .
C17 La1 2.820(4) 2_756
C17 H17 0.9500 .
C17 C18 1.381(7) .
C18 La1 2.909(4) 2_756
C18 H18 0.9500 .
C19 La1 3.026(5) 2_756
C19 H19 0.9500 .
C19 C20 1.375(7) .
C20 La1 2.913(5) 2_756
C20 H20 0.9500 .
C21 H21A 0.9900 .
C21 H21B 0.9900 .
C21 C22 1.452(10) .
C22 H22A 0.9800 .
C22 H22B 0.9800 .
C22 H22C 0.9800 .
C23 H23A 0.9900 .
C23 H23B 0.9900 .
C23 C24 1.550(12) .
C24 H24A 0.9800 .
C24 H24B 0.9800 .
C24 H24C 0.9800 .
C23' H23C 0.9900 .
C23' H23D 0.9900 .
C23' C24' 1.488(14) .
C24' H24D 0.9800 .
C24' H24E 0.9800 .
C24' H24F 0.9800 .
C25 H25A 0.9900 .
C25 H25B 0.9900 .
C25 C26 1.507(8) .
C26 H26A 0.9900 .
C26 H26B 0.9900 .
C26 C27 1.507(9) .
C27 H27A 0.9900 .
C27 H27B 0.9900 .
C27 C28 1.503(8) .
C28 H28A 0.9900 .
C28 H28B 0.9900 .

loop_
_geom_torsion_atom_site_label_1
_geom_torsion_atom_site_label_2
_geom_torsion_atom_site_label_3
_geom_torsion_atom_site_label_4
_geom_torsion
_geom_torsion_site_symmetry_1
_geom_torsion_site_symmetry_4
La1 O1 C25 C26 -134.4(4) . .
La1 O1 C28 C27 137.3(4) . .
La1 B1 C18 C17 66.5(4) 2_756 .
La1 B1 C19 C20 -62.8(4) 2_756 .
La1 C1 C2 C3 110.3(6) . .
La1 C1 C2 C7 -68.7(4) . .
La1 C1 C13 C8 73.6(3) . .
La1 C1 C13 C12 -104.7(5) . .
La1 C2 C3 C4 -92.9(6) . .
La1 C2 C7 C6 115.7(5) . .
La1 C2 C7 C8 -66.9(3) . .
La1 C7 C8 C9 118.1(5) . .
La1 C7 C8 C13 -65.3(3) . .
La1 C8 C9 C10 -82.3(5) . .
La1 C8 C13 C1 -70.0(3) . .
La1 C8 C13 C12 108.5(4) . .
La1 C16 C17 C18 -67.4(4) 2_756 .
La1 C16 C20 C19 66.7(5) 2_756 .
La1 C17 C18 B1 -73.3(4) 2_756 .
La1 C19 C20 C16 -63.2(5) 2_756 .
N1 B1 C18 La1 123.3(5) . 2_756
N1 B1 C18 C17 -170.2(5) . .
N1 B1 C19 La1 -125.7(6) . 2_756
N1 B1 C19 C20 171.5(5) . .
O1 C25 C26 C27 -27.5(7) . .
Si1 C1 C2 La1 -122.4(4) . .
Si1 C1 C2 C3 -12.1(8) . .
Si1 C1 C2 C7 168.9(4) . .
Si1 C1 C13 La1 118.7(4) . .
Si1 C1 C13 C8 -167.7(4) . .
Si1 C1 C13 C12 14.0(8) . .
Si1 C16 C17 La1 -122.0(3) . 2_756
Si1 C16 C17 C18 170.5(4) . .
Si1 C16 C20 La1 124.1(3) . 2_756
Si1 C16 C20 C19 -169.2(4) . .
B1 N1 C21 C22 84.3(7) . .
B1 N1 C23 C24 -118.6(11) . .
B1 N1 C23' C24' 154.5(8) . .
B1 C19 C20 La1 67.5(5) . 2_756
B1 C19 C20 C16 4.3(8) . .
C1 Si1 C16 La1 43.6(3) . 2_756
C1 Si1 C16 C17 136.4(4) . .
C1 Si1 C16 C20 -53.5(5) . .
C1 C2 C3 C4 179.2(5) . .
C1 C2 C7 La1 64.0(4) . .
C1 C2 C7 C6 179.7(5) . .
C1 C2 C7 C8 -2.9(6) . .
C2 C1 C13 La1 -75.5(3) . .
C2 C1 C13 C8 -1.9(5) . .
C2 C1 C13 C12 179.8(5) . .
C2 C3 C4 C5 1.7(9) . .
C2 C7 C8 La1 66.9(4) . .
C2 C7 C8 C9 -175.1(5) . .
C2 C7 C8 C13 1.6(5) . .
C3 C2 C7 La1 -115.1(4) . .
C3 C2 C7 C6 0.6(7) . .
C3 C2 C7 C8 178.0(4) . .
C3 C4 C5 C6 -0.2(9) . .
C4 C5 C6 C7 -1.2(9) . .
C5 C6 C7 La1 89.3(5) . .
C5 C6 C7 C2 1.0(8) . .
C5 C6 C7 C8 -175.7(5) . .
C6 C7 C8 La1 -116.1(6) . .
C6 C7 C8 C9 1.9(9) . .
C6 C7 C8 C13 178.6(5) . .
C7 C2 C3 C4 -1.9(8) . .
C7 C8 C9 C10 177.6(5) . .
C7 C8 C13 La1 70.2(3) . .
C7 C8 C13 C1 0.2(5) . .
C7 C8 C13 C12 178.8(4) . .
C8 C9 C10 C11 1.8(8) . .
C9 C8 C13 La1 -112.7(4) . .
C9 C8 C13 C1 177.3(4) . .
C9 C8 C13 C12 -4.1(7) . .
C9 C10 C11 C12 -2.1(8) . .
C10 C11 C12 C13 -0.8(8) . .
C11 C12 C13 La1 93.7(5) . .
C11 C12 C13 C1 -178.1(5) . .
C11 C12 C13 C8 3.8(7) . .
C13 C1 C2 La1 71.7(3) . .
C13 C1 C2 C3 -178.0(5) . .
C13 C1 C2 C7 3.0(6) . .
C13 C8 C9 C10 1.4(7) . .
C14 Si1 C1 La1 -136.6(2) . .
C14 Si1 C1 C2 -34.6(5) . .
C14 Si1 C1 C13 128.2(5) . .
C14 Si1 C16 La1 164.0(2) . 2_756
C14 Si1 C16 C17 -103.2(4) . .
C14 Si1 C16 C20 66.9(4) . .
C15 Si1 C1 La1 108.8(3) . .
C15 Si1 C1 C2 -149.2(4) . .
C15 Si1 C1 C13 13.6(5) . .
C15 Si1 C16 La1 -82.2(3) . 2_756
C15 Si1 C16 C17 10.5(4) . .
C15 Si1 C16 C20 -179.3(4) . .
C16 Si1 C1 La1 -16.4(3) . .
C16 Si1 C1 C2 85.7(5) . .
C16 Si1 C1 C13 -111.5(5) . .
C16 C17 C18 La1 66.3(4) . 2_756
C16 C17 C18 B1 -7.0(7) . .
C17 C16 C20 La1 -65.1(4) . 2_756
C17 C16 C20 C19 1.6(7) . .
C18 B1 C19 La1 52.4(4) . 2_756
C18 B1 C19 C20 -10.4(7) . .
C19 B1 C18 La1 -54.9(4) . 2_756
C19 B1 C18 C17 11.6(7) . .
C20 C16 C17 La1 67.3(4) . 2_756
C20 C16 C17 C18 -0.2(7) . .
C21 N1 B1 La1 78.6(7) . 2_756
C21 N1 B1 C18 -5.9(9) . .
C21 N1 B1 C19 172.1(6) . .
C21 N1 C23 C24 71.4(13) . .
C21 N1 C23' C24' -44.1(13) . .
C23 N1 B1 La1 -90.6(9) . 2_756
C23 N1 B1 C18 -175.1(8) . .
C23 N1 B1 C19 2.9(11) . .
C23 N1 C21 C22 -105.2(8) . .
C23' N1 B1 La1 -120.3(7) . 2_756
C23' N1 B1 C18 155.3(7) . .
C23' N1 B1 C19 -26.7(9) . .
C23' N1 C21 C22 -76.3(9) . .
C25 O1 C28 C27 -37.6(6) . .
C25 C26 C27 C28 5.0(7) . .
C26 C27 C28 O1 19.5(7) . .
C28 O1 C25 C26 40.5(6) . .
